data_4100726
_journal_name_full 'Journal of the American Chemical Society'
_journal_year 2005
_chemical_formula_moiety ' C34 H42 N2 O8, C20 H34 N3 O2, 0.8(H2 O), Cl'
_chemical_formula_sum 'C54 H77.6 Cl N5 O10.8'
_chemical_formula_weight 1005.06
_space_group_IT_number 14
_symmetry_cell_setting monoclinic
_symmetry_space_group_name_Hall '-P 2ybc'
_symmetry_space_group_name_H-M 'P 1 21/c 1'
_cell_angle_alpha 90
_cell_angle_beta 90.7775(3)
_cell_angle_gamma 90
_cell_formula_units_Z 4
_cell_length_a 10.8781(2)
_cell_length_b 15.8369(2)
_cell_length_c 33.7208(3)
_cell_measurement_temperature 150
_cell_volume 5808.73(14)
_diffrn_ambient_temperature 150
_exptl_crystal_density_diffrn 1.149
_cod_depositor_comments
;
The following automatic conversions were performed:
'_symmetry_cell_setting' value 'Monoclinic' changed to 'monoclinic'
according to '/home/saulius/struct/CIF-dictionaries/cif_core.dic'
dictionary named 'cif_core.dic' version 2.4.1 from 2010-06-29.

Automatic conversion script
Id: cif_fix_enum 1527 2010-12-29 10:47:43Z saulius 
;
_cod_original_sg_symbol_H-M 'P 21/c'
_cod_original_formula_sum 'C54 H77.6 Cl1 N5 O10.8 '
_cod_database_code 4100726

loop_
_symmetry_equiv_pos_as_xyz
x,y,z
-x,-y,-z
-x,y+1/2,-z+1/2
x,-y+1/2,z+1/2

loop_
_atom_site_label
_atom_site_type_symbol
_atom_site_fract_x
_atom_site_fract_y
_atom_site_fract_z
_atom_site_U_iso_or_equiv
_atom_site_occupancy
_atom_site_adp_type
_atom_site_refinement_flags_posn
_atom_site_refinement_flags_adp
_atom_site_refinement_flags_occupancy
_atom_site_disorder_assembly
_atom_site_disorder_group
_atom_site_attached_hydrogens
Cl1 Cl 0.17035(8) 0.33264(6) 0.21216(3) 0.0443 1.0000 Uani . . . . . .
C1 C 0.0027(3) 0.3477(2) 0.32902(11) 0.0403 1.0000 Uani . . . . . .
C2 C 0.1149(3) 0.3172(2) 0.31526(10) 0.0375 1.0000 Uani . . . . . .
C3 C 0.2152(3) 0.3133(2) 0.34108(10) 0.0392 1.0000 Uani . . . . . .
C4 C 0.2027(3) 0.3375(2) 0.38030(11) 0.0444 1.0000 Uani . . . . . .
C5 C 0.0908(4) 0.3658(3) 0.39511(12) 0.0526 1.0000 Uani . . . . . .
C6 C -0.0080(3) 0.3712(2) 0.36850(12) 0.0488 1.0000 Uani . . . . . .
C7 C 0.0815(5) 0.3896(4) 0.43941(15) 0.0759 1.0000 Uani . . . . . .
C8 C 0.1482(11) 0.4715(6) 0.4469(3) 0.1480 1.0000 Uani . . . . . .
C9 C 0.1485(6) 0.3215(5) 0.46536(15) 0.0912 1.0000 Uani . . . . . .
C10 C -0.0505(7) 0.3876(6) 0.45291(18) 0.1123 1.0000 Uani . . . . . .
C11 C -0.1100(3) 0.3519(2) 0.30275(12) 0.0434 1.0000 Uani . . . . . .
O1 O -0.2134(2) 0.34922(19) 0.31711(9) 0.0555 1.0000 Uani . . . . . .
N1 N -0.0916(3) 0.3596(2) 0.26359(10) 0.0464 1.0000 Uani . . . . . .
C12 C -0.1941(3) 0.3608(3) 0.23556(13) 0.0493 1.0000 Uani . . . . . .
C13 C -0.1542(3) 0.3868(2) 0.19486(12) 0.0458 1.0000 Uani . . . . . .
O2 O -0.1199(2) 0.47388(16) 0.19602(8) 0.0445 1.0000 Uani . . . . . .
C14 C -0.0841(3) 0.5100(2) 0.16116(11) 0.0392 1.0000 Uani . . . . . .
C15 C -0.0790(3) 0.4687(2) 0.12490(12) 0.0455 1.0000 Uani . . . . . .
C16 C -0.0386(3) 0.5106(3) 0.09123(11) 0.0465 1.0000 Uani . . . . . .
C17 C -0.0047(3) 0.5944(2) 0.09359(10) 0.0411 1.0000 Uani . . . . . .
C18 C -0.0141(3) 0.6365(2) 0.12967(10) 0.0398 1.0000 Uani . . . . . .
C19 C -0.0532(3) 0.5951(2) 0.16295(10) 0.0384 1.0000 Uani . . . . . .
O3 O 0.0426(2) 0.64109(17) 0.06272(7) 0.0481 1.0000 Uani . . . . . .
C20 C 0.0492(4) 0.6012(3) 0.02458(12) 0.0547 1.0000 Uani . . . . . .
C21 C 0.1117(4) 0.6627(3) -0.00292(11) 0.0547 1.0000 Uani . . . . . .
O4 O 0.2396(2) 0.67117(18) 0.00462(7) 0.0510 1.0000 Uani . . . . . .
C22 C 0.3107(4) 0.6080(3) -0.01446(11) 0.0576 1.0000 Uani . . . . . .
C23 C 0.4458(4) 0.6279(3) -0.00975(11) 0.0570 1.0000 Uani . . . . . .
O5 O 0.4775(2) 0.62160(19) 0.03106(7) 0.0518 1.0000 Uani . . . . . .
C24 C 0.6060(4) 0.6301(3) 0.03863(12) 0.0501 1.0000 Uani . . . . . .
C25 C 0.6295(3) 0.6068(3) 0.08144(11) 0.0472 1.0000 Uani . . . . . .
O6 O 0.6057(3) 0.51822(16) 0.08470(7) 0.0479 1.0000 Uani . . . . . .
C26 C 0.5798(3) 0.4856(2) 0.12136(9) 0.0385 1.0000 Uani . . . . . .
C27 C 0.5860(3) 0.5304(2) 0.15680(10) 0.0389 1.0000 Uani . . . . . .
C28 C 0.5563(3) 0.4901(2) 0.19200(10) 0.0395 1.0000 Uani . . . . . .
C29 C 0.5229(3) 0.4059(2) 0.19254(10) 0.0360 1.0000 Uani . . . . . .
C30 C 0.5176(3) 0.3609(2) 0.15693(10) 0.0393 1.0000 Uani . . . . . .
C31 C 0.5457(3) 0.4011(2) 0.12178(10) 0.0407 1.0000 Uani . . . . . .
O7 O 0.4990(2) 0.37141(16) 0.22898(7) 0.0407 1.0000 Uani . . . . . .
C32 C 0.4901(3) 0.2816(2) 0.23078(11) 0.0428 1.0000 Uani . . . . . .
C33 C 0.4799(3) 0.2582(3) 0.27412(11) 0.0457 1.0000 Uani . . . . . .
N2 N 0.3613(3) 0.2844(2) 0.28936(9) 0.0451 1.0000 Uani . . . . . .
C34 C 0.3393(3) 0.2829(2) 0.32807(10) 0.0394 1.0000 Uani . . . . . .
O8 O 0.4179(2) 0.25924(18) 0.35237(8) 0.0504 1.0000 Uani . . . . . .
N3 N 0.3015(2) 0.65479(19) 0.12032(8) 0.0388 1.0000 Uani . . . . . .
C35 C 0.2907(3) 0.5818(2) 0.10026(10) 0.0409 1.0000 Uani . . . . . .
C36 C 0.2637(3) 0.5081(2) 0.11996(10) 0.0390 1.0000 Uani . . . . . .
C37 C 0.2517(3) 0.5095(2) 0.16077(10) 0.0379 1.0000 Uani . . . . . .
C38 C 0.2656(3) 0.5857(2) 0.18105(10) 0.0369 1.0000 Uani . . . . . .
C39 C 0.2890(3) 0.6580(2) 0.16013(10) 0.0388 1.0000 Uani . . . . . .
C40 C 0.3244(3) 0.7355(2) 0.09897(11) 0.0443 1.0000 Uani . . . . . .
C41 C 0.2471(3) 0.4293(2) 0.09465(11) 0.0453 1.0000 Uani . . . . . .
O9 O 0.2545(3) 0.4346(2) 0.05852(8) 0.0620 1.0000 Uani . . . . . .
N4 N 0.2233(3) 0.3575(2) 0.11414(11) 0.0525 1.0000 Uani . . . . . .
C42 C 0.1909(6) 0.2780(4) 0.0933(2) 0.0652(12) 0.646(4) Uiso D U P 1 1 .
C43 C 0.3047(7) 0.2230(5) 0.0876(3) 0.0905(16) 0.646(4) Uiso D U P 1 1 .
C44 C 0.2753(7) 0.1318(5) 0.0748(3) 0.0812(14) 0.646(4) Uiso D U P 1 1 .
C45 C 0.3907(7) 0.0786(5) 0.0680(3) 0.0880(16) 0.646(4) Uiso D U P 1 1 .
C46 C 0.3626(8) -0.0145(5) 0.0589(3) 0.0946(18) 0.646(4) Uiso D U P 1 1 .
C47 C 0.4794(9) -0.0674(7) 0.0545(4) 0.106(2) 0.646(4) Uiso D U P 1 1 .
C142 C 0.2370(10) 0.2778(6) 0.0946(4) 0.0652(12) 0.354(4) Uiso D U P 1 2 .
C143 C 0.1120(11) 0.2536(10) 0.0791(3) 0.0905(16) 0.354(4) Uiso D U P 1 2 .
C144 C 0.0200(10) 0.2297(11) 0.1105(4) 0.0812(14) 0.354(4) Uiso D U P 1 2 .
C145 C -0.1087(11) 0.2165(12) 0.0935(4) 0.0880(16) 0.354(4) Uiso D U P 1 2 .
C146 C -0.2013(12) 0.1879(13) 0.1252(4) 0.0946(18) 0.354(4) Uiso D U P 1 2 .
C147 C -0.3307(14) 0.1737(14) 0.1081(6) 0.106(2) 0.354(4) Uiso D U P 1 2 .
C48 C 0.2548(3) 0.5953(2) 0.22549(11) 0.0452 1.0000 Uani . . . . . .
O10 O 0.2699(3) 0.66464(18) 0.24058(8) 0.0570 1.0000 Uani . . . . . .
N5 N 0.2282(6) 0.5281(3) 0.24620(11) 0.0972 1.0000 Uani . . . . . .
C49 C 0.2259(6) 0.5342(5) 0.28964(18) 0.0652(12) 0.646(4) Uiso D U P 1 1 .
C50 C 0.0962(7) 0.5681(6) 0.3017(2) 0.0905(16) 0.646(4) Uiso D U P 1 1 .
C51 C 0.0881(8) 0.5938(5) 0.3461(2) 0.0812(14) 0.646(4) Uiso D U P 1 1 .
C52 C 0.1504(9) 0.6797(5) 0.3536(2) 0.0880(16) 0.646(4) Uiso D U P 1 1 .
C53 C 0.1673(9) 0.7058(7) 0.3970(3) 0.0946(18) 0.646(4) Uiso D U P 1 1 .
C54 C 0.2908(10) 0.6830(8) 0.4153(4) 0.106(2) 0.646(4) Uiso D U P 1 1 .
C149 C 0.1678(10) 0.5394(8) 0.2838(3) 0.0652(12) 0.354(4) Uiso D U P 1 2 .
C150 C 0.2700(10) 0.5340(11) 0.3142(3) 0.0905(16) 0.354(4) Uiso D U P 1 2 .
C151 C 0.3975(10) 0.4968(8) 0.3080(5) 0.0812(14) 0.354(4) Uiso D U P 1 2 .
C152 C 0.4919(10) 0.5656(9) 0.3001(5) 0.0880(16) 0.354(4) Uiso D U P 1 2 .
C153 C 0.6114(12) 0.5445(11) 0.3209(5) 0.0946(18) 0.354(4) Uiso D U P 1 2 .
C154 C 0.7230(14) 0.5875(13) 0.3032(6) 0.106(2) 0.354(4) Uiso D U P 1 2 .
O11 O 0.5232(11) 0.6253(8) 0.3363(4) 0.111(6) 0.43(2) Uiso . . P 1 1 2
O12 O 0.7591(13) 0.6043(9) 0.2696(4) 0.114(8) 0.37(2) Uiso . . P 1 1 2
H1 H -0.024(4) 0.359(3) 0.2548(12) 0.042(11) 1.0000 Uiso . . . . . .
H2 H 0.312(4) 0.301(3) 0.2720(14) 0.052(12) 1.0000 Uiso . . . . . .
H3 H 0.217(4) 0.356(3) 0.1391(14) 0.049(12) 1.0000 Uiso . . . . . .
H4 H 0.237(5) 0.484(4) 0.2393(17) 0.073(17) 1.0000 Uiso . . . . . .
H21 H 0.1229 0.2984 0.2871 0.0451 1.0000 Uiso . . . . . .
H41 H 0.2759 0.3347 0.3985 0.0533 1.0000 Uiso . . . . . .
H61 H -0.0888 0.3927 0.3781 0.0588 1.0000 Uiso . . . . . .
H81 H 0.1421 0.4869 0.4756 0.1779 1.0000 Uiso . . . . . .
H82 H 0.2366 0.4650 0.4398 0.1779 1.0000 Uiso . . . . . .
H83 H 0.1101 0.5171 0.4303 0.1779 1.0000 Uiso . . . . . .
H91 H 0.1423 0.3371 0.4940 0.1095 1.0000 Uiso . . . . . .
H92 H 0.2370 0.3186 0.4579 0.1095 1.0000 Uiso . . . . . .
H93 H 0.1090 0.2653 0.4608 0.1095 1.0000 Uiso . . . . . .
H101 H -0.0538 0.4032 0.4816 0.1350 1.0000 Uiso . . . . . .
H102 H -0.1003 0.4287 0.4369 0.1350 1.0000 Uiso . . . . . .
H103 H -0.0846 0.3294 0.4491 0.1350 1.0000 Uiso . . . . . .
H121 H -0.2573 0.4016 0.2451 0.0591 1.0000 Uiso . . . . . .
H122 H -0.2309 0.3030 0.2340 0.0591 1.0000 Uiso . . . . . .
H131 H -0.2236 0.3786 0.1755 0.0549 1.0000 Uiso . . . . . .
H132 H -0.0824 0.3518 0.1867 0.0549 1.0000 Uiso . . . . . .
H151 H -0.1046 0.4081 0.1230 0.0546 1.0000 Uiso . . . . . .
H161 H -0.0341 0.4800 0.0654 0.0558 1.0000 Uiso . . . . . .
H181 H 0.0079 0.6977 0.1314 0.0478 1.0000 Uiso . . . . . .
H191 H -0.0595 0.6264 0.1886 0.0461 1.0000 Uiso . . . . . .
H201 H -0.0354 0.5880 0.0144 0.0657 1.0000 Uiso . . . . . .
H202 H 0.0981 0.5478 0.0266 0.0657 1.0000 Uiso . . . . . .
H211 H 0.0724 0.7193 0.0002 0.0657 1.0000 Uiso . . . . . .
H212 H 0.0995 0.6426 -0.0308 0.0657 1.0000 Uiso . . . . . .
H221 H 0.2883 0.6064 -0.0433 0.0692 1.0000 Uiso . . . . . .
H222 H 0.2933 0.5518 -0.0022 0.0692 1.0000 Uiso . . . . . .
H231 H 0.4624 0.6864 -0.0194 0.0685 1.0000 Uiso . . . . . .
H232 H 0.4953 0.5866 -0.0253 0.0685 1.0000 Uiso . . . . . .
H241 H 0.6321 0.6897 0.0338 0.0602 1.0000 Uiso . . . . . .
H242 H 0.6527 0.5914 0.0209 0.0602 1.0000 Uiso . . . . . .
H251 H 0.7169 0.6192 0.0890 0.0566 1.0000 Uiso . . . . . .
H252 H 0.5734 0.6393 0.0990 0.0566 1.0000 Uiso . . . . . .
H271 H 0.6116 0.5911 0.1570 0.0466 1.0000 Uiso . . . . . .
H281 H 0.5592 0.5226 0.2174 0.0474 1.0000 Uiso . . . . . .
H301 H 0.4935 0.2999 0.1569 0.0471 1.0000 Uiso . . . . . .
H311 H 0.5414 0.3689 0.0963 0.0489 1.0000 Uiso . . . . . .
H321 H 0.5652 0.2552 0.2193 0.0514 1.0000 Uiso . . . . . .
H322 H 0.4156 0.2619 0.2157 0.0514 1.0000 Uiso . . . . . .
H331 H 0.5468 0.2870 0.2896 0.0549 1.0000 Uiso . . . . . .
H332 H 0.4885 0.1957 0.2771 0.0549 1.0000 Uiso . . . . . .
H351 H 0.3024 0.5811 0.0709 0.0491 1.0000 Uiso . . . . . .
H371 H 0.2333 0.4564 0.1756 0.0455 1.0000 Uiso . . . . . .
H391 H 0.2969 0.7132 0.1743 0.0465 1.0000 Uiso . . . . . .
H401 H 0.3317 0.7240 0.0699 0.0532 1.0000 Uiso . . . . . .
H402 H 0.4025 0.7614 0.1092 0.0532 1.0000 Uiso . . . . . .
H403 H 0.2545 0.7752 0.1035 0.0532 1.0000 Uiso . . . . . .
H421 H 0.1297 0.2462 0.1094 0.0783 0.646 Uiso . . . 1 1 .
H422 H 0.1541 0.2919 0.0668 0.0783 0.646 Uiso . . . 1 1 .
H431 H 0.3518 0.2210 0.1133 0.1086 0.646 Uiso . . . 1 1 .
H432 H 0.3566 0.2495 0.0668 0.1086 0.646 Uiso . . . 1 1 .
H441 H 0.2260 0.1044 0.0961 0.0974 0.646 Uiso . . . 1 1 .
H442 H 0.2259 0.1336 0.0496 0.0974 0.646 Uiso . . . 1 1 .
H451 H 0.4438 0.0814 0.0923 0.1056 0.646 Uiso . . . 1 1 .
H452 H 0.4359 0.1031 0.0450 0.1056 0.646 Uiso . . . 1 1 .
H461 H 0.3132 -0.0383 0.0811 0.1135 0.646 Uiso . . . 1 1 .
H462 H 0.3137 -0.0178 0.0336 0.1135 0.646 Uiso . . . 1 1 .
H471 H 0.4565 -0.1273 0.0486 0.1277 0.646 Uiso . . . 1 1 .
H472 H 0.5288 -0.0650 0.0797 0.1277 0.646 Uiso . . . 1 1 .
H473 H 0.5292 -0.0444 0.0322 0.1277 0.646 Uiso . . . 1 1 .
H1421 H 0.2680 0.2344 0.1138 0.0783 0.354 Uiso . . . 1 2 .
H1422 H 0.2958 0.2831 0.0722 0.0783 0.354 Uiso . . . 1 2 .
H1431 H 0.0778 0.3025 0.0638 0.1086 0.354 Uiso . . . 1 2 .
H1432 H 0.1218 0.2042 0.0610 0.1086 0.354 Uiso . . . 1 2 .
H1441 H 0.0171 0.2759 0.1307 0.0974 0.354 Uiso . . . 1 2 .
H1442 H 0.0478 0.1761 0.1236 0.0974 0.354 Uiso . . . 1 2 .
H1451 H -0.1381 0.2709 0.0816 0.1056 0.354 Uiso . . . 1 2 .
H1452 H -0.1050 0.1723 0.0723 0.1056 0.354 Uiso . . . 1 2 .
H1461 H -0.2055 0.2324 0.1462 0.1135 0.354 Uiso . . . 1 2 .
H1462 H -0.1714 0.1338 0.1372 0.1135 0.354 Uiso . . . 1 2 .
H1471 H -0.3867 0.1554 0.1297 0.1277 0.354 Uiso . . . 1 2 .
H1472 H -0.3621 0.2275 0.0961 0.1277 0.354 Uiso . . . 1 2 .
H1473 H -0.3280 0.1290 0.0872 0.1277 0.354 Uiso . . . 1 2 .
H491 H 0.2913 0.5740 0.2992 0.0783 0.646 Uiso . . . 1 1 .
H492 H 0.2401 0.4772 0.3016 0.0783 0.646 Uiso . . . 1 1 .
H501 H 0.0766 0.6187 0.2851 0.1086 0.646 Uiso . . . 1 1 .
H502 H 0.0341 0.5229 0.2963 0.1086 0.646 Uiso . . . 1 1 .
H511 H -0.0003 0.5977 0.3536 0.0974 0.646 Uiso . . . 1 1 .
H512 H 0.1300 0.5499 0.3627 0.0974 0.646 Uiso . . . 1 1 .
H521 H 0.0993 0.7240 0.3401 0.1056 0.646 Uiso . . . 1 1 .
H522 H 0.2336 0.6779 0.3414 0.1056 0.646 Uiso . . . 1 1 .
H531 H 0.1570 0.7684 0.3988 0.1135 0.646 Uiso . . . 1 1 .
H532 H 0.1019 0.6775 0.4128 0.1135 0.646 Uiso . . . 1 1 .
H541 H 0.2940 0.7022 0.4435 0.1277 0.646 Uiso . . . 1 1 .
H542 H 0.3576 0.7114 0.4001 0.1277 0.646 Uiso . . . 1 1 .
H543 H 0.3025 0.6204 0.4142 0.1277 0.646 Uiso . . . 1 1 .
H1491 H 0.1264 0.5957 0.2849 0.0783 0.354 Uiso . . . 1 2 .
H1492 H 0.1059 0.4938 0.2881 0.0783 0.354 Uiso . . . 1 2 .
H1501 H 0.2848 0.5936 0.3228 0.1086 0.354 Uiso . . . 1 2 .
H1502 H 0.2349 0.5011 0.3367 0.1086 0.354 Uiso . . . 1 2 .
H1511 H 0.4230 0.4649 0.3323 0.0974 0.354 Uiso . . . 1 2 .
H1512 H 0.3943 0.4575 0.2848 0.0974 0.354 Uiso . . . 1 2 .
H1521 H 0.4605 0.6208 0.3102 0.1056 0.354 Uiso . . . 1 2 .
H1522 H 0.5058 0.5699 0.2709 0.1056 0.354 Uiso . . . 1 2 .
H1531 H 0.6053 0.5622 0.3493 0.1135 0.354 Uiso . . . 1 2 .
H1532 H 0.6239 0.4820 0.3195 0.1135 0.354 Uiso . . . 1 2 .
H1541 H 0.7986 0.5706 0.3184 0.1277 0.354 Uiso . . . 1 2 .
H1542 H 0.7126 0.6501 0.3046 0.1277 0.354 Uiso . . . 1 2 .
H1543 H 0.7312 0.5699 0.2749 0.1277 0.354 Uiso . . . 1 2 .

loop_
_atom_site_aniso_label
_atom_site_aniso_U_11
_atom_site_aniso_U_22
_atom_site_aniso_U_33
_atom_site_aniso_U_23
_atom_site_aniso_U_13
_atom_site_aniso_U_12
Cl1 0.0376(4) 0.0556(5) 0.0397(4) 0.0050(4) -0.0008(3) 0.0024(4)
C1 0.0358(16) 0.0365(18) 0.0488(19) 0.0068(14) 0.0081(14) 0.0003(13)
C2 0.0341(16) 0.0385(18) 0.0402(17) 0.0105(13) 0.0071(13) 0.0020(13)
C3 0.0380(17) 0.0384(18) 0.0415(18) 0.0086(13) 0.0061(14) -0.0009(13)
C4 0.0452(18) 0.0449(19) 0.0432(19) -0.0020(15) 0.0014(15) -0.0042(15)
C5 0.054(2) 0.052(2) 0.052(2) -0.0120(18) 0.0076(18) -0.0062(17)
C6 0.046(2) 0.0394(19) 0.061(2) -0.0044(17) 0.0152(17) 0.0017(15)
C7 0.074(3) 0.088(4) 0.065(3) -0.035(3) 0.015(2) -0.009(3)
C8 0.212(10) 0.117(6) 0.115(6) -0.061(5) 0.025(6) -0.041(6)
C9 0.081(4) 0.148(6) 0.045(3) -0.010(3) 0.000(2) 0.007(4)
C10 0.099(5) 0.177(8) 0.061(3) -0.020(4) 0.021(3) 0.030(5)
C11 0.0339(17) 0.0403(19) 0.056(2) 0.0065(15) 0.0079(15) 0.0004(13)
O1 0.0352(13) 0.0619(17) 0.0698(18) 0.0108(14) 0.0129(12) -0.0004(11)
N1 0.0228(14) 0.059(2) 0.058(2) 0.0132(15) 0.0020(13) 0.0021(12)
C12 0.0314(16) 0.049(2) 0.067(2) 0.0145(18) -0.0056(16) -0.0035(14)
C13 0.0319(16) 0.044(2) 0.062(2) 0.0066(17) -0.0049(15) -0.0018(14)
O2 0.0395(12) 0.0467(14) 0.0475(14) 0.0029(11) 0.0021(10) -0.0033(10)
C14 0.0267(14) 0.0441(19) 0.0467(19) 0.0054(15) -0.0013(13) 0.0007(13)
C15 0.0357(17) 0.0425(19) 0.058(2) -0.0070(16) -0.0012(15) -0.0065(14)
C16 0.0419(18) 0.051(2) 0.046(2) -0.0134(16) 0.0029(15) -0.0076(15)
C17 0.0318(16) 0.048(2) 0.0433(19) -0.0019(15) 0.0020(14) -0.0004(14)
C18 0.0364(16) 0.0389(18) 0.0442(19) -0.0042(14) 0.0037(14) 0.0009(13)
C19 0.0330(15) 0.0399(18) 0.0422(18) -0.0049(14) -0.0013(13) 0.0028(13)
O3 0.0530(14) 0.0530(15) 0.0385(13) -0.0077(11) 0.0060(11) -0.0071(12)
C20 0.050(2) 0.072(3) 0.043(2) -0.0153(18) 0.0035(17) -0.0124(19)
C21 0.054(2) 0.074(3) 0.0367(18) -0.0064(18) 0.0014(16) -0.004(2)
O4 0.0505(15) 0.0654(17) 0.0374(13) -0.0070(12) 0.0043(11) -0.0032(12)
C22 0.059(2) 0.078(3) 0.0363(19) -0.0077(19) 0.0017(17) 0.008(2)
C23 0.062(2) 0.076(3) 0.0327(19) 0.0037(18) 0.0084(17) 0.002(2)
O5 0.0482(14) 0.0735(18) 0.0339(13) 0.0037(12) 0.0056(11) 0.0038(13)
C24 0.048(2) 0.058(2) 0.044(2) 0.0066(17) 0.0086(16) -0.0057(17)
C25 0.0436(19) 0.052(2) 0.046(2) 0.0008(16) -0.0003(15) -0.0058(16)
O6 0.0602(15) 0.0488(15) 0.0349(13) -0.0022(10) 0.0065(11) 0.0000(12)
C26 0.0331(16) 0.052(2) 0.0308(16) -0.0004(14) 0.0017(13) 0.0033(14)
C27 0.0341(16) 0.0451(19) 0.0375(17) -0.0030(14) 0.0000(13) 0.0005(13)
C28 0.0362(16) 0.049(2) 0.0328(17) -0.0060(14) -0.0017(13) 0.0040(14)
C29 0.0260(14) 0.0486(19) 0.0334(16) 0.0010(13) -0.0011(12) 0.0052(13)
C30 0.0336(16) 0.0475(19) 0.0367(17) -0.0045(14) 0.0006(13) 0.0016(14)
C31 0.0381(17) 0.050(2) 0.0341(17) -0.0078(14) -0.0006(13) 0.0016(14)
O7 0.0376(12) 0.0520(14) 0.0325(12) 0.0003(10) 0.0017(9) 0.0032(10)
C32 0.0307(16) 0.055(2) 0.0429(18) 0.0030(16) 0.0037(14) 0.0056(14)
C33 0.0353(17) 0.058(2) 0.0437(19) 0.0107(16) 0.0049(14) 0.0070(15)
N2 0.0321(14) 0.065(2) 0.0380(16) 0.0110(14) 0.0019(12) 0.0111(13)
C34 0.0343(16) 0.0426(19) 0.0414(18) 0.0081(14) -0.0002(14) 0.0036(13)
O8 0.0424(13) 0.0677(17) 0.0409(13) 0.0167(12) -0.0015(11) 0.0070(12)
N3 0.0313(13) 0.0504(17) 0.0345(14) 0.0019(12) 0.0000(11) -0.0014(12)
C35 0.0323(16) 0.054(2) 0.0366(17) -0.0051(15) 0.0013(13) -0.0015(14)
C36 0.0297(15) 0.051(2) 0.0363(17) -0.0054(14) 0.0008(13) -0.0013(14)
C37 0.0313(15) 0.0470(19) 0.0354(17) -0.0015(14) 0.0027(13) 0.0012(13)
C38 0.0284(15) 0.0483(19) 0.0341(16) -0.0038(14) 0.0015(12) -0.0027(13)
C39 0.0299(15) 0.053(2) 0.0340(16) -0.0014(14) 0.0017(12) -0.0021(14)
C40 0.0433(18) 0.050(2) 0.0392(18) 0.0048(15) 0.0021(15) -0.0067(15)
C41 0.0470(19) 0.051(2) 0.0376(19) -0.0075(16) 0.0052(15) 0.0037(16)
O9 0.087(2) 0.0630(18) 0.0367(14) -0.0104(12) 0.0101(14) -0.0036(15)
N4 0.064(2) 0.049(2) 0.0438(19) -0.0106(15) 0.0047(16) 0.0013(15)
C48 0.050(2) 0.048(2) 0.0370(18) -0.0074(15) 0.0071(15) -0.0089(16)
O10 0.0745(19) 0.0537(16) 0.0431(14) -0.0087(12) 0.0105(13) -0.0191(14)
N5 0.204(6) 0.050(2) 0.038(2) -0.0084(17) 0.033(3) -0.041(3)

loop_
_geom_bond_atom_site_label_1
_geom_bond_site_symmetry_1
_geom_bond_atom_site_label_2
_geom_bond_site_symmetry_2
_geom_bond_distance
_geom_bond_publ_flag
C1 . C2 . 1.398(5) yes
C1 . C6 . 1.389(5) yes
C1 . C11 . 1.504(5) yes
C2 . C3 . 1.388(5) yes
C2 . H21 . 1.000 no
C3 . C4 . 1.386(5) yes
C3 . C34 . 1.503(5) yes
C4 . C5 . 1.395(6) yes
C4 . H41 . 1.000 no
C5 . C6 . 1.393(6) yes
C5 . C7 . 1.545(6) yes
C6 . H61 . 1.000 no
C7 . C8 . 1.506(10) yes
C7 . C9 . 1.563(9) yes
C7 . C10 . 1.512(9) yes
C8 . H81 . 1.000 no
C8 . H82 . 1.000 no
C8 . H83 . 1.000 no
C9 . H91 . 1.000 no
C9 . H92 . 1.000 no
C9 . H93 . 1.000 no
C10 . H101 . 1.000 no
C10 . H102 . 1.000 no
C10 . H103 . 1.000 no
C11 . O1 . 1.231(4) yes
C11 . N1 . 1.344(5) yes
N1 . C12 . 1.452(5) yes
N1 . H1 . 0.79(4) no
C12 . C13 . 1.503(6) yes
C12 . H121 . 1.000 no
C12 . H122 . 1.000 no
C13 . O2 . 1.429(5) yes
C13 . H131 . 1.000 no
C13 . H132 . 1.000 no
O2 . C14 . 1.368(4) yes
C14 . C15 . 1.389(5) yes
C14 . C19 . 1.391(5) yes
C15 . C16 . 1.392(6) yes
C15 . H151 . 1.000 no
C16 . C17 . 1.380(5) yes
C16 . H161 . 1.000 no
C17 . C18 . 1.392(5) yes
C17 . O3 . 1.382(4) yes
C18 . C19 . 1.372(5) yes
C18 . H181 . 1.000 no
C19 . H191 . 1.000 no
O3 . C20 . 1.436(4) yes
C20 . C21 . 1.513(6) yes
C20 . H201 . 1.000 no
C20 . H202 . 1.000 no
C21 . O4 . 1.417(5) yes
C21 . H211 . 1.000 no
C21 . H212 . 1.000 no
O4 . C22 . 1.423(5) yes
C22 . C23 . 1.509(6) yes
C22 . H221 . 1.000 no
C22 . H222 . 1.000 no
C23 . O5 . 1.418(5) yes
C23 . H231 . 1.000 no
C23 . H232 . 1.000 no
O5 . C24 . 1.423(5) yes
C24 . C25 . 1.508(5) yes
C24 . H241 . 1.000 no
C24 . H242 . 1.000 no
C25 . O6 . 1.432(5) yes
C25 . H251 . 1.000 no
C25 . H252 . 1.000 no
O6 . C26 . 1.373(4) yes
C26 . C27 . 1.391(5) yes
C26 . C31 . 1.388(5) yes
C27 . C28 . 1.390(5) yes
C27 . H271 . 1.000 no
C28 . C29 . 1.381(5) yes
C28 . H281 . 1.000 no
C29 . C30 . 1.397(5) yes
C29 . O7 . 1.373(4) yes
C30 . C31 . 1.384(5) yes
C30 . H301 . 1.000 no
C31 . H311 . 1.000 no
O7 . C32 . 1.427(5) yes
C32 . C33 . 1.513(5) yes
C32 . H321 . 1.000 no
C32 . H322 . 1.000 no
C33 . N2 . 1.454(5) yes
C33 . H331 . 1.000 no
C33 . H332 . 1.000 no
N2 . C34 . 1.331(5) yes
N2 . H2 . 0.83(5) no
C34 . O8 . 1.234(4) yes
N3 . C35 . 1.343(5) yes
N3 . C39 . 1.352(4) yes
N3 . C40 . 1.490(5) yes
C35 . C36 . 1.377(5) yes
C35 . H351 . 1.000 no
C36 . C37 . 1.384(5) yes
C36 . C41 . 1.522(5) yes
C37 . C38 . 1.393(5) yes
C37 . H371 . 1.000 no
C38 . C39 . 1.371(5) yes
C38 . C48 . 1.512(5) yes
C39 . H391 . 1.000 no
C40 . H401 . 1.000 no
C40 . H402 . 1.000 no
C40 . H403 . 1.000 no
C41 . O9 . 1.225(4) yes
C41 . N4 . 1.339(5) yes
N4 . C42 . 1.482(6) yes
N4 . C142 . 1.432(8) yes
N4 . H3 . 0.84(5) no
C42 . C43 . 1.529(8) yes
C42 . H421 . 1.000 no
C42 . H422 . 1.000 no
C43 . C44 . 1.539(8) yes
C43 . H431 . 1.000 no
C43 . H432 . 1.000 no
C44 . C45 . 1.532(8) yes
C44 . H441 . 1.000 no
C44 . H442 . 1.000 no
C45 . C46 . 1.536(8) yes
C45 . H451 . 1.000 no
C45 . H452 . 1.000 no
C46 . C47 . 1.531(8) yes
C46 . H461 . 1.000 no
C46 . H462 . 1.000 no
C47 . H471 . 1.000 no
C47 . H472 . 1.000 no
C47 . H473 . 1.000 no
C142 . C143 . 1.500(9) yes
C142 . H1421 . 1.000 no
C142 . H1422 . 1.000 no
C143 . C144 . 1.515(9) yes
C143 . H1431 . 1.000 no
C143 . H1432 . 1.000 no
C144 . C145 . 1.521(9) yes
C144 . H1441 . 1.000 no
C144 . H1442 . 1.000 no
C145 . C146 . 1.547(9) yes
C145 . H1451 . 1.000 no
C145 . H1452 . 1.000 no
C146 . C147 . 1.531(10) yes
C146 . H1461 . 1.000 no
C146 . H1462 . 1.000 no
C147 . H1471 . 1.000 no
C147 . H1472 . 1.000 no
C147 . H1473 . 1.000 no
C48 . O10 . 1.220(5) yes
C48 . N5 . 1.307(6) yes
N5 . C49 . 1.468(6) yes
N5 . C149 . 1.446(8) yes
N5 . H4 . 0.74(6) no
C49 . C50 . 1.568(8) yes
C49 . H491 . 1.000 no
C49 . H492 . 1.000 no
C50 . C51 . 1.556(8) yes
C50 . H501 . 1.000 no
C50 . H502 . 1.000 no
C51 . C52 . 1.539(8) yes
C51 . H511 . 1.000 no
C51 . H512 . 1.000 no
C52 . C53 . 1.530(8) yes
C52 . H521 . 1.000 no
C52 . H522 . 1.000 no
C53 . C54 . 1.514(9) yes
C53 . H531 . 1.000 no
C53 . H532 . 1.000 no
C54 . H541 . 1.000 no
C54 . H542 . 1.000 no
C54 . H543 . 1.000 no
C149 . C150 . 1.504(9) yes
C149 . H1491 . 1.000 no
C149 . H1492 . 1.000 no
C150 . C151 . 1.524(9) yes
C150 . H1501 . 1.000 no
C150 . H1502 . 1.000 no
C151 . C152 . 1.522(9) yes
C151 . H1511 . 1.000 no
C151 . H1512 . 1.000 no
C152 . C153 . 1.507(9) yes
C152 . H1521 . 1.000 no
C152 . H1522 . 1.000 no
C153 . C154 . 1.521(10) yes
C153 . H1531 . 1.000 no
C153 . H1532 . 1.001 no
C154 . H1541 . 1.000 no
C154 . H1542 . 1.000 no
C154 . H1543 . 1.000 no
